data_7006680
loop_
_publ_author_name
'Thirumurugan, A.'
'Avinash, M. B.'
'Rao, C. N. R.'

_publ_section_title
;
 1, 2-, 1, 3- and 1, 4-Cyclohexanedicarboxylates of Cd and Mn with
 chain and layered structures.
;
_journal_issue 1
_journal_name_full 'Dalton transactions (Cambridge, England : 2003)'
_journal_page_first 221
_journal_page_last 228
_journal_paper_doi 10.1039/b512843a
_journal_year 2006
_chemical_formula_sum 'C48 H54 Mn3 N4 O16'
_chemical_formula_weight 1107.77
_chemical_name_systematic
;
?
;
_space_group_IT_number 15
_symmetry_cell_setting monoclinic
_symmetry_space_group_name_Hall '-C 2yc'
_symmetry_space_group_name_H-M 'C 1 2/c 1'
_atom_sites_solution_hydrogens geom
_atom_sites_solution_primary direct
_atom_sites_solution_secondary difmap
_audit_creation_method SHELXL-97
_cell_angle_alpha 90.00
_cell_angle_beta 91.0070(10)
_cell_angle_gamma 90.00
_cell_formula_units_Z 4
_cell_length_a 8.5210(4)
_cell_length_b 21.5643(10)
_cell_length_c 26.7853(12)
_cell_measurement_temperature 293(2)
_cell_volume 4921.0(4)
_computing_cell_refinement 'Siemens XSCANS'
_computing_data_collection 'Siemens XSCANS'
_computing_data_reduction 'Siemens SHELXTL'
_computing_molecular_graphics DIAMOND
_computing_publication_material 'Siemens SHELXTL'
_computing_structure_refinement 'SHELXL-97 (Sheldrick, 1997)'
_computing_structure_solution 'SHELXL-97 (Sheldrick, 1997)'
_diffrn_ambient_temperature 293(2)
_diffrn_measured_fraction_theta_full 0.998
_diffrn_measured_fraction_theta_max 0.998
_diffrn_measurement_device_type 'Siemens SMART-CCD'
_diffrn_measurement_method 'w scans'
_diffrn_radiation_monochromator graphite
_diffrn_radiation_source 'fine-focus sealed tube'
_diffrn_radiation_type MoK\a
_diffrn_radiation_wavelength 0.71073
_diffrn_reflns_av_R_equivalents 0.0418
_diffrn_reflns_av_sigmaI/netI 0.0489
_diffrn_reflns_limit_h_max 9
_diffrn_reflns_limit_h_min -9
_diffrn_reflns_limit_k_max 23
_diffrn_reflns_limit_k_min -19
_diffrn_reflns_limit_l_max 29
_diffrn_reflns_limit_l_min -29
_diffrn_reflns_number 10308
_diffrn_reflns_theta_full 23.27
_diffrn_reflns_theta_max 23.27
_diffrn_reflns_theta_min 1.52
_diffrn_standards_decay_% 0
_exptl_absorpt_coefficient_mu 0.833
_exptl_absorpt_correction_T_max 0.890
_exptl_absorpt_correction_T_min 0.819
_exptl_absorpt_correction_type empirical
_exptl_absorpt_process_details SADABS
_exptl_crystal_colour paleyellow
_exptl_crystal_density_diffrn 1.495
_exptl_crystal_density_method 'not measured'
_exptl_crystal_description plate
_exptl_crystal_F_000 2292
_exptl_crystal_size_max 0.24
_exptl_crystal_size_mid 0.24
_exptl_crystal_size_min 0.14
_refine_diff_density_max 0.740
_refine_diff_density_min -0.617
_refine_diff_density_rms 0.079
_refine_ls_extinction_method none
_refine_ls_goodness_of_fit_ref 1.083
_refine_ls_hydrogen_treatment constr
_refine_ls_matrix_type full
_refine_ls_number_parameters 322
_refine_ls_number_reflns 3546
_refine_ls_number_restraints 0
_refine_ls_restrained_S_all 1.083
_refine_ls_R_factor_all 0.0779
_refine_ls_R_factor_gt 0.0577
_refine_ls_shift/su_max 2.732
_refine_ls_shift/su_mean 0.052
_refine_ls_structure_factor_coef Fsqd
_refine_ls_weighting_details 'calc w=1/[\s^2^(Fo^2^)+(0.0845P)^2^+16.1649P] where P=(Fo^2^+2Fc^2^)/3'
_refine_ls_weighting_scheme calc
_refine_ls_wR_factor_gt 0.1542
_refine_ls_wR_factor_ref 0.1694
_reflns_number_gt 2749
_reflns_number_total 3546
_reflns_threshold_expression >2sigma(I)
_cod_data_source_file b512843a.txt
_cod_data_source_block sadcompoundV
_cod_depositor_comments
;
The following automatic conversions were performed:
'_symmetry_cell_setting' value 'Monoclinic' changed to 'monoclinic'
according to '/home/saulius/struct/CIF-dictionaries/cif_core.dic'
dictionary named 'cif_core.dic' version 2.4.1 from 2010-06-29.

Automatic conversion script
Id: cif_fix_enum 1527 2010-12-29 10:47:43Z saulius 
;
_cod_original_sg_symbol_H-M C2/c
_cod_database_code 7006680

loop_
_symmetry_equiv_pos_as_xyz
'x, y, z'
'-x, y, -z+1/2'
'x+1/2, y+1/2, z'
'-x+1/2, y+1/2, -z+1/2'
'-x, -y, -z'
'x, -y, z-1/2'
'-x+1/2, -y+1/2, -z'
'x+1/2, -y+1/2, z-1/2'

loop_
_atom_site_label
_atom_site_type_symbol
_atom_site_fract_x
_atom_site_fract_y
_atom_site_fract_z
_atom_site_U_iso_or_equiv
_atom_site_adp_type
_atom_site_occupancy
_atom_site_symmetry_multiplicity
_atom_site_calc_flag
_atom_site_refinement_flags
_atom_site_disorder_assembly
_atom_site_disorder_group
C1 C 0.1670(7) 0.2782(3) 0.3753(3) 0.0657(18) Uani 1 1 d . . .
H1 H 0.1791 0.2683 0.3418 0.079 Uiso 1 1 calc R . .
C2 C 0.2457(8) 0.3297(3) 0.3943(3) 0.079(2) Uani 1 1 d . . .
H2 H 0.3101 0.3533 0.3740 0.095 Uiso 1 1 calc R . .
C3 C 0.2271(8) 0.3451(3) 0.4434(3) 0.075(2) Uani 1 1 d . . .
H3 H 0.2788 0.3794 0.4567 0.089 Uiso 1 1 calc R . .
C4 C 0.1302(7) 0.3092(3) 0.4733(2) 0.0570(16) Uani 1 1 d . . .
C5 C 0.1038(8) 0.3217(3) 0.5250(3) 0.0667(19) Uani 1 1 d . . .
H5 H 0.1523 0.3557 0.5401 0.080 Uiso 1 1 calc R . .
C6 C 0.0105(8) 0.2853(3) 0.5517(2) 0.0651(18) Uani 1 1 d . . .
H6 H -0.0068 0.2950 0.5850 0.078 Uiso 1 1 calc R . .
C7 C -0.0632(6) 0.2320(3) 0.5308(2) 0.0483(14) Uani 1 1 d . . .
C8 C -0.1599(7) 0.1917(3) 0.5573(2) 0.0593(17) Uani 1 1 d . . .
H8 H -0.1791 0.1992 0.5909 0.071 Uiso 1 1 calc R . .
C9 C -0.2258(7) 0.1417(3) 0.5343(2) 0.0586(16) Uani 1 1 d . . .
H9 H -0.2888 0.1145 0.5519 0.070 Uiso 1 1 calc R . .
C10 C -0.1976(7) 0.1319(3) 0.4842(2) 0.0508(14) Uani 1 1 d . . .
H10 H -0.2434 0.0976 0.4687 0.061 Uiso 1 1 calc R . .
C11 C -0.0409(6) 0.2183(2) 0.48024(19) 0.0404(12) Uani 1 1 d . . .
C12 C 0.0578(6) 0.2577(2) 0.4513(2) 0.0431(13) Uani 1 1 d . . .
C21 C 0.1876(6) 0.0885(3) 0.35292(19) 0.0443(13) Uani 1 1 d . . .
C22 C 0.3079(6) 0.0445(3) 0.33308(19) 0.0452(13) Uani 1 1 d . . .
H22 H 0.2883 0.0398 0.2971 0.054 Uiso 1 1 calc R . .
C23 C 0.3039(7) -0.0198(3) 0.3567(3) 0.0646(17) Uani 1 1 d . . .
H23A H 0.3194 -0.0161 0.3926 0.078 Uiso 1 1 calc R . .
H23B H 0.2016 -0.0384 0.3506 0.078 Uiso 1 1 calc R . .
C24 C 0.4293(7) -0.0614(3) 0.3358(3) 0.075(2) Uani 1 1 d . . .
H24A H 0.4073 -0.0687 0.3007 0.090 Uiso 1 1 calc R . .
H24B H 0.4270 -0.1011 0.3528 0.090 Uiso 1 1 calc R . .
C25 C 0.5936(7) -0.0328(3) 0.3420(3) 0.0606(16) Uani 1 1 d . . .
H25A H 0.6208 -0.0297 0.3772 0.073 Uiso 1 1 calc R . .
H25B H 0.6702 -0.0595 0.3264 0.073 Uiso 1 1 calc R . .
C26 C 0.4723(6) 0.0723(2) 0.3406(2) 0.0438(13) Uani 1 1 d . . .
H26A H 0.4758 0.1129 0.3250 0.053 Uiso 1 1 calc R . .
H26B H 0.4937 0.0776 0.3760 0.053 Uiso 1 1 calc R . .
C27 C 0.5984(5) 0.0310(2) 0.31834(19) 0.0409(12) Uani 1 1 d . . .
H27 H 0.5730 0.0261 0.2827 0.049 Uiso 1 1 calc R . .
C28 C 0.7584(6) 0.0604(2) 0.32234(19) 0.0407(12) Uani 1 1 d . . .
C31 C -0.2480(6) 0.2231(3) 0.3009(2) 0.0471(14) Uani 1 1 d . . .
C32 C -0.3761(10) 0.2595(3) 0.2767(3) 0.103(3) Uani 1 1 d . . .
H32 H -0.4366 0.2587 0.3075 0.123 Uiso 1 1 calc R . .
C33 C -0.5000 0.2242(3) 0.2500 0.0464(19) Uani 1 2 d S . .
H33A H -0.5504 0.1975 0.2740 0.056 Uiso 0.50 1 calc PR . .
H33B H -0.4496 0.1975 0.2260 0.056 Uiso 0.50 1 calc PR . .
C34 C -0.3772(10) 0.3216(3) 0.2765(5) 0.137(5) Uani 1 1 d . . .
H34A H -0.2771 0.3346 0.2634 0.165 Uiso 1 1 calc R . .
H34B H -0.3779 0.3345 0.3112 0.165 Uiso 1 1 calc R . .
C35 C -0.5000 0.3589(4) 0.2500 0.117(5) Uani 1 2 d S . .
H35A H -0.5507 0.3855 0.2741 0.140 Uiso 0.50 1 calc PR . .
H35B H -0.4493 0.3855 0.2259 0.140 Uiso 0.50 1 calc PR . .
N1 N 0.0766(5) 0.2432(2) 0.40234(17) 0.0488(11) Uani 1 1 d . . .
N2 N -0.1086(5) 0.1689(2) 0.45722(15) 0.0404(10) Uani 1 1 d . . .
O1 O 0.1518(4) 0.08862(19) 0.39802(13) 0.0564(10) Uani 1 1 d . . .
O2 O 0.1243(4) 0.12795(18) 0.32316(13) 0.0482(9) Uani 1 1 d . . .
O3 O 0.8020(4) 0.0795(2) 0.36518(14) 0.0617(12) Uani 1 1 d . . .
O4 O 0.8391(5) 0.0633(2) 0.28421(14) 0.0613(11) Uani 1 1 d . . .
O10 O -0.1505(8) 0.1997(3) 0.2750(3) 0.143(3) Uani 1 1 d . . .
O11 O -0.2474(7) 0.2184(3) 0.34584(17) 0.1006(19) Uani 1 1 d . . .
O100 O 0.238(3) 0.0165(4) 0.4836(3) 0.427(13) Uani 1 1 d . . .
O200 O -0.0710(12) -0.0209(4) 0.4328(4) 0.197(4) Uani 1 1 d . . .
Mn1 Mn 0.0000 0.12699(5) 0.2500 0.0345(3) Uani 1 2 d S . .
Mn2 Mn -0.05888(9) 0.15940(4) 0.37553(3) 0.0455(3) Uani 1 1 d . . .

loop_
_atom_site_aniso_label
_atom_site_aniso_U_11
_atom_site_aniso_U_22
_atom_site_aniso_U_33
_atom_site_aniso_U_23
_atom_site_aniso_U_13
_atom_site_aniso_U_12
C1 0.056(4) 0.075(5) 0.066(4) 0.022(4) 0.001(3) 0.004(4)
C2 0.055(4) 0.070(5) 0.114(7) 0.035(5) 0.013(4) 0.008(4)
C3 0.049(4) 0.054(4) 0.120(7) 0.004(4) -0.010(4) 0.003(3)
C4 0.039(3) 0.053(4) 0.079(5) -0.001(3) -0.010(3) 0.013(3)
C5 0.054(4) 0.062(4) 0.083(5) -0.026(4) -0.022(4) 0.015(3)
C6 0.057(4) 0.081(5) 0.057(4) -0.020(4) -0.015(3) 0.022(4)
C7 0.040(3) 0.062(4) 0.042(3) -0.010(3) -0.009(3) 0.018(3)
C8 0.055(4) 0.088(5) 0.035(3) 0.002(3) -0.002(3) 0.026(4)
C9 0.056(4) 0.067(4) 0.053(4) 0.015(3) 0.012(3) 0.007(3)
C10 0.048(3) 0.055(4) 0.050(4) -0.001(3) 0.004(3) 0.003(3)
C11 0.031(3) 0.049(3) 0.041(3) -0.001(2) -0.004(2) 0.014(2)
C12 0.034(3) 0.044(3) 0.050(3) -0.002(3) -0.007(2) 0.010(2)
C21 0.023(3) 0.070(4) 0.040(3) -0.008(3) -0.005(2) 0.001(3)
C22 0.032(3) 0.069(4) 0.035(3) -0.002(3) 0.000(2) 0.004(3)
C23 0.043(4) 0.063(4) 0.088(5) -0.001(3) 0.009(3) -0.013(3)
C24 0.052(4) 0.049(4) 0.124(6) -0.003(4) 0.011(4) -0.011(3)
C25 0.041(3) 0.049(4) 0.091(5) -0.002(3) 0.000(3) 0.004(3)
C26 0.035(3) 0.046(3) 0.051(3) 0.011(2) 0.005(2) 0.004(2)
C27 0.030(3) 0.058(3) 0.035(3) -0.001(2) -0.004(2) -0.001(2)
C28 0.030(3) 0.051(3) 0.041(3) 0.008(2) -0.002(2) 0.001(2)
C31 0.037(3) 0.052(3) 0.052(4) -0.011(3) -0.005(3) 0.012(3)
C32 0.132(7) 0.068(5) 0.104(6) -0.020(4) -0.093(6) 0.026(5)
C33 0.042(4) 0.048(5) 0.049(5) 0.000 -0.001(4) 0.000
C34 0.107(7) 0.046(5) 0.255(13) -0.001(6) -0.122(8) -0.005(4)
C35 0.116(10) 0.043(6) 0.187(14) 0.000 -0.095(10) 0.000
N1 0.038(3) 0.058(3) 0.051(3) 0.010(2) -0.001(2) 0.006(2)
N2 0.033(2) 0.048(3) 0.040(2) -0.001(2) -0.0012(19) 0.007(2)
O1 0.041(2) 0.092(3) 0.037(2) -0.0044(19) 0.0048(17) 0.007(2)
O2 0.0325(19) 0.073(3) 0.039(2) -0.0062(19) -0.0087(16) 0.0086(18)
O3 0.039(2) 0.105(3) 0.042(2) -0.011(2) 0.0018(18) -0.018(2)
O4 0.054(2) 0.085(3) 0.046(2) -0.002(2) 0.016(2) -0.028(2)
O10 0.145(6) 0.090(4) 0.198(7) -0.011(4) 0.108(6) 0.039(4)
O11 0.128(5) 0.130(5) 0.043(3) -0.010(3) -0.034(3) 0.043(4)
O100 1.08(4) 0.103(7) 0.107(7) 0.006(5) 0.123(15) -0.100(14)
O200 0.229(10) 0.153(8) 0.209(10) 0.057(7) -0.009(8) -0.007(7)
Mn1 0.0281(6) 0.0499(7) 0.0256(6) 0.000 0.0034(4) 0.000
Mn2 0.0325(5) 0.0684(6) 0.0356(5) -0.0086(4) -0.0019(3) 0.0086(4)

loop_
_atom_type_symbol
_atom_type_description
_atom_type_scat_dispersion_real
_atom_type_scat_dispersion_imag
_atom_type_scat_source
C C 0.0033 0.0016 'International Tables Vol C Tables 4.2.6.8 and 6.1.1.4'
H H 0.0000 0.0000 'International Tables Vol C Tables 4.2.6.8 and 6.1.1.4'
N N 0.0061 0.0033 'International Tables Vol C Tables 4.2.6.8 and 6.1.1.4'
O O 0.0106 0.0060 'International Tables Vol C Tables 4.2.6.8 and 6.1.1.4'
Mn Mn 0.3368 0.7283 'International Tables Vol C Tables 4.2.6.8 and 6.1.1.4'

loop_
_geom_angle_atom_site_label_1
_geom_angle_atom_site_label_2
_geom_angle_atom_site_label_3
_geom_angle
_geom_angle_site_symmetry_1
_geom_angle_site_symmetry_3
_geom_angle_publ_flag
N1 C1 C2 122.9(7) . . ?
C3 C2 C1 118.9(7) . . ?
C2 C3 C4 119.9(7) . . ?
C12 C4 C3 117.3(6) . . ?
C12 C4 C5 118.9(6) . . ?
C3 C4 C5 123.8(7) . . ?
C6 C5 C4 120.8(6) . . ?
C5 C6 C7 121.9(6) . . ?
C8 C7 C11 116.8(5) . . ?
C8 C7 C6 124.2(6) . . ?
C11 C7 C6 119.0(6) . . ?
C9 C8 C7 120.3(5) . . ?
C8 C9 C10 119.0(6) . . ?
N2 C10 C9 123.2(6) . . ?
N2 C11 C7 122.8(5) . . ?
N2 C11 C12 118.0(5) . . ?
C7 C11 C12 119.2(5) . . ?
N1 C12 C4 122.2(5) . . ?
N1 C12 C11 117.7(5) . . ?
C4 C12 C11 120.1(5) . . ?
O1 C21 O2 119.6(5) . . ?
O1 C21 C22 121.5(5) . . ?
O2 C21 C22 118.9(5) . . ?
C21 C22 C23 114.1(4) . . ?
C21 C22 C26 109.5(4) . . ?
C23 C22 C26 109.1(4) . . ?
C24 C23 C22 111.4(5) . . ?
C23 C24 C25 111.8(5) . . ?
C27 C25 C24 110.5(5) . . ?
C27 C26 C22 111.7(4) . . ?
C28 C27 C25 112.6(4) . . ?
C28 C27 C26 111.7(4) . . ?
C25 C27 C26 110.0(4) . . ?
O4 C28 O3 124.7(5) . . ?
O4 C28 C27 118.5(5) . . ?
O3 C28 C27 116.8(4) . . ?
O10 C31 O11 123.3(7) . . ?
O10 C31 C32 118.6(7) . . ?
O11 C31 C32 118.1(6) . . ?
C34 C32 C33 120.6(6) . . ?
C34 C32 C31 122.3(6) . . ?
C33 C32 C31 117.0(6) . . ?
C32 C33 C32 117.9(7) . 2_455 ?
C32 C34 C35 123.1(7) . . ?
C34 C35 C34 114.6(9) 2_455 . ?
C1 N1 C12 118.8(5) . . ?
C1 N1 Mn2 126.1(4) . . ?
C12 N1 Mn2 115.0(3) . . ?
C10 N2 C11 118.0(5) . . ?
C10 N2 Mn2 126.6(4) . . ?
C11 N2 Mn2 115.4(3) . . ?
C21 O1 Mn2 87.3(3) . . ?
C21 O2 Mn1 137.5(3) . . ?
C21 O2 Mn2 95.9(3) . . ?
Mn1 O2 Mn2 103.39(14) . . ?
C28 O3 Mn2 122.7(3) . 1_655 ?
C28 O4 Mn1 138.3(4) . 1_655 ?
C31 O10 Mn1 155.8(6) . . ?
C31 O11 Mn2 113.7(4) . . ?
O10 Mn1 O10 85.8(4) . 2 ?
O10 Mn1 O4 86.8(2) . 1_455 ?
O10 Mn1 O4 171.3(2) 2 1_455 ?
O10 Mn1 O4 171.3(2) . 2_655 ?
O10 Mn1 O4 86.8(2) 2 2_655 ?
O4 Mn1 O4 100.9(2) 1_455 2_655 ?
O10 Mn1 O2 89.8(3) . . ?
O10 Mn1 O2 89.4(3) 2 . ?
O4 Mn1 O2 85.84(15) 1_455 . ?
O4 Mn1 O2 94.84(14) 2_655 . ?
O10 Mn1 O2 89.4(3) . 2 ?
O10 Mn1 O2 89.8(3) 2 2 ?
O4 Mn1 O2 94.84(14) 1_455 2 ?
O4 Mn1 O2 85.84(15) 2_655 2 ?
O2 Mn1 O2 178.9(2) . 2 ?
O3 Mn2 O11 91.1(2) 1_455 . ?
O3 Mn2 O2 93.85(15) 1_455 . ?
O11 Mn2 O2 117.85(17) . . ?
O3 Mn2 N2 95.03(15) 1_455 . ?
O11 Mn2 N2 98.69(17) . . ?
O2 Mn2 N2 142.15(14) . . ?
O3 Mn2 N1 168.80(15) 1_455 . ?
O11 Mn2 N1 91.06(19) . . ?
O2 Mn2 N1 94.84(15) . . ?
N2 Mn2 N1 73.78(16) . . ?
O3 Mn2 O1 86.01(15) 1_455 . ?
O11 Mn2 O1 172.83(16) . . ?
O2 Mn2 O1 55.92(12) . . ?
N2 Mn2 O1 88.12(13) . . ?
N1 Mn2 O1 93.01(15) . . ?

loop_
_geom_bond_atom_site_label_1
_geom_bond_atom_site_label_2
_geom_bond_distance
_geom_bond_site_symmetry_2
_geom_bond_publ_flag
C1 N1 1.308(7) . ?
C1 C2 1.388(10) . ?
C2 C3 1.368(11) . ?
C3 C4 1.396(9) . ?
C4 C12 1.396(8) . ?
C4 C5 1.431(9) . ?
C5 C6 1.335(9) . ?
C6 C7 1.419(9) . ?
C7 C8 1.401(9) . ?
C7 C11 1.401(7) . ?
C8 C9 1.359(9) . ?
C9 C10 1.383(8) . ?
C10 N2 1.325(7) . ?
C11 N2 1.355(7) . ?
C11 C12 1.433(7) . ?
C12 N1 1.360(7) . ?
C21 O1 1.251(6) . ?
C21 O2 1.278(6) . ?
C21 C22 1.501(7) . ?
C22 C23 1.526(8) . ?
C22 C26 1.534(7) . ?
C23 C24 1.510(8) . ?
C24 C25 1.536(8) . ?
C25 C27 1.517(8) . ?
C26 C27 1.525(7) . ?
C27 C28 1.505(7) . ?
C28 O4 1.243(6) . ?
C28 O3 1.269(6) . ?
C31 O10 1.204(7) . ?
C31 O11 1.207(7) . ?
C31 C32 1.484(8) . ?
C32 C34 1.340(9) . ?
C32 C33 1.476(8) . ?
C33 C32 1.476(8) 2_455 ?
C34 C35 1.491(8) . ?
C35 C34 1.491(9) 2_455 ?
N1 Mn2 2.255(5) . ?
N2 Mn2 2.246(4) . ?
O1 Mn2 2.424(4) . ?
O2 Mn1 2.211(3) . ?
O2 Mn2 2.223(4) . ?
O3 Mn2 2.107(4) 1_655 ?
O4 Mn1 2.156(4) 1_655 ?
O10 Mn1 2.140(5) . ?
O11 Mn2 2.188(5) . ?
Mn1 O10 2.140(5) 2 ?
Mn1 O4 2.156(4) 1_455 ?
Mn1 O4 2.156(4) 2_655 ?
Mn1 O2 2.211(3) 2 ?
Mn2 O3 2.107(4) 1_455 ?
